data_2312010
loop_
_publ_author_name
'J\/orgensen, Mads R. V.'
'Hathwar, Venkatesha R.'
'Sist, Mattia'
'Wang, Xiaoping'
'Hoffmann, Christina M.'
'Briseno, Alejandro L.'
'Overgaard, Jacob'
'Iversen, Bo B.'

_publ_section_title
;
 Accurate atomic displacement parameters from time-of-flight
 neutron-diffraction data at TOPAZ
;
_journal_coeditor_code PC5039
_journal_issue 6
_journal_name_full 'Acta Crystallographica Section A Foundations and Advances'
_journal_page_first 679
_journal_paper_doi 10.1107/S2053273314015599
_journal_volume 70
_journal_year 2014
_chemical_formula_moiety 'C42 H28'
_chemical_formula_structural 'C42 H28'
_chemical_formula_sum 'C42 H28'
_chemical_formula_weight 532.69
_chemical_name_common Rubrene
_chemical_name_systematic 5,6,11,12-tetraphenyltetracene
_space_group_IT_number 64
_space_group_name_Hall '-C 2ac 2 (x+1/4,y+1/4,z)'
_space_group_name_H-M_alt 'C m c e (a-1/4,b-1/4,c)'
_symmetry_cell_setting orthorhombic
_symmetry_Int_Tables_number 64
_symmetry_space_group_name_Hall '-C 2ac 2 (x+1/4,y+1/4,z)'
_symmetry_space_group_name_H-M 'C m c e (a-1/4,b-1/4,c)'
_audit_creation_date 2013-8-14
_audit_creation_method 'Tonto v3.2 ($Rev: 246242 $)'
_audit_update_record ' 2014-01-21T11:07  Initial CIF as created by GSAS2CIF'
_cell_angle_alpha 90
_cell_angle_beta 90
_cell_angle_gamma 90
_cell_formula_units_Z 4
_cell_length_a 26.8106(3)
_cell_length_b 7.16020(10)
_cell_length_c 14.20290(10)
_cell_measurement_temperature 100(1)
_cell_volume 2726.52(5)
_diffrn_ambient_temperature 100(2)
_diffrn_detector_area_resol_mean 10.3590
_diffrn_measured_fraction_theta_full 1.000
_diffrn_measured_fraction_theta_max 1.000
_diffrn_measurement_device_type 'SuperNova, Single source at offset, Atlas'
_diffrn_measurement_method '\w scans'
_diffrn_radiation_monochromator mirror
_diffrn_radiation_source 'SuperNova (Mo) X-ray Source'
_diffrn_radiation_type 'Mo K\a'
_diffrn_radiation_wavelength 0.7107
_diffrn_reflns_av_R_equivalents 0.0328
_diffrn_reflns_av_sigmaI/netI 0.0297
_diffrn_reflns_limit_h_max 58
_diffrn_reflns_limit_h_min 0
_diffrn_reflns_limit_k_max 15
_diffrn_reflns_limit_k_min 0
_diffrn_reflns_limit_l_max 31
_diffrn_reflns_limit_l_min 0
_diffrn_reflns_number 83536
_diffrn_reflns_theta_full 51.42
_diffrn_reflns_theta_max 51.42
_diffrn_reflns_theta_min 2.87
_exptl_absorpt_coefficient_mu 0.073
_exptl_absorpt_correction_T_max 0.9869
_exptl_absorpt_correction_T_min 0.9826
_exptl_absorpt_correction_type analytical
_exptl_crystal_colour Orange
_exptl_crystal_density_diffrn 1.298
_exptl_crystal_description Block
_exptl_crystal_F_000 1120
_exptl_crystal_size_max 0.24
_exptl_crystal_size_mid 0.22
_exptl_crystal_size_min 0.18
_refine_ls_extinction_method none
_refine_ls_goodness_of_fit_ref 2.9610
_refine_ls_hydrogen_treatment refall
_refine_ls_matrix_type full
_refine_ls_number_constraints 4
_refine_ls_number_parameters 159
_refine_ls_number_reflns 6289
_refine_ls_number_restraints 0
_refine_ls_R_factor_all 0.0257
_refine_ls_structure_factor_coef F
_refine_ls_weighting_details w=1/\s(F)
_refine_ls_wR_factor_ref 0.0333
_reflns_number_gt 6070
_reflns_number_total 7703
_reflns_threshold_expression >3sigma(I)
_cod_data_source_file pc5039sup1.cif
_cod_data_source_block Rubrene_HAR
_cod_original_sg_symbol_Hall '-C 2bc 2'
_cod_original_sg_symbol_H-M 'C m c a'
_cod_database_code 2312010

loop_
_symmetry_equiv_pos_as_xyz
'+x, +y, +z'
'+x+1/2, +y+1/2, +z'
'-x, -y, -z'
'-x+1/2, -y+1/2, -z'
'-x, -y+1/2, +z+1/2'
'+x, -y+1/2, -z'
'-x+1/2, -y, +z+1/2'
'+x+1/2, -y, -z'
'+x, +y+1/2, -z+1/2'
'-x, +y+1/2, +z'
'+x+1/2, +y, -z+1/2'
'-x+1/2, +y, +z'
'-x, +y, -z+1/2'
'-x+1/2, +y+1/2, -z+1/2'
'+x, -y, +z+1/2'
'+x+1/2, -y+1/2, +z+1/2'

loop_
_atom_site_aniso_label
_atom_site_aniso_U_11
_atom_site_aniso_U_22
_atom_site_aniso_U_33
_atom_site_aniso_U_12
_atom_site_aniso_U_13
_atom_site_aniso_U_23
C1 0.0096(3) 0.0087(3) 0.0101(3) 0.000000000(0) 0.000000000(0) -0.0012(2)
C2 0.0101(2) 0.0093(2) 0.0105(2) -0.0007(2) -0.0001(2) -0.0012(2)
C3 0.0118(2) 0.0088(2) 0.0099(2) -0.0008(2) 0.0002(2) -0.0013(2)
C4 0.0104(2) 0.0113(2) 0.0112(2) -0.0013(2) -0.0002(2) -0.0005(2)
C5 0.0146(3) 0.0111(3) 0.0133(3) -0.0027(2) 0.0010(2) -0.0032(2)
C6 0.0183(3) 0.0108(3) 0.0148(3) -0.0021(2) 0.0008(2) -0.0039(2)
C7 0.0119(2) 0.0139(3) 0.0170(3) -0.0017(2) 0.0021(2) 0.0010(2)
C8 0.0111(3) 0.0197(4) 0.0244(4) -0.0027(2) 0.0023(2) -0.0018(3)
C9 0.0120(3) 0.0268(4) 0.0228(4) -0.0001(3) -0.0033(3) -0.0040(3)
C10 0.0164(3) 0.0265(4) 0.0164(3) 0.0014(3) -0.0050(3) 0.0014(3)
C11 0.0141(3) 0.0183(3) 0.0128(3) -0.0013(2) -0.0018(2) 0.0024(2)
H1 0.02(1) 0.03(1) 0.04(1) -0.005(8) 0.003(9) -0.018(9)
H2 0.03(1) 0.03(1) 0.05(2) -0.01(1) 0.00(1) -0.02(1)
H3 0.03(1) 0.04(1) 0.04(1) 0.01(1) 0.01(1) 0.01(1)
H4 0.02(1) 0.05(1) 0.06(2) -0.008(9) 0.01(1) 0.01(1)
H5 0.03(1) 0.06(2) 0.04(1) 0.00(1) -0.01(1) 0.00(1)
H6 0.05(1) 0.06(2) 0.03(1) 0.02(1) -0.01(1) 0.02(1)
H7 0.02(1) 0.05(1) 0.04(1) -0.007(9) -0.004(9) 0.01(1)

loop_
_atom_site_label
_atom_site_fract_x
_atom_site_fract_y
_atom_site_fract_z
_atom_site_U_iso_or_equiv
_atom_site_occupancy
_atom_site_symmetry_multiplicity
C1 0.72268(1) 0.2500 0.5000 0.0095 1 8
C2 0.696799(7) 0.10557(3) 0.45103(1) 0.0100 1 16
C3 0.723158(7) -0.04588(3) 0.41238(1) 0.0102 1 16
C4 0.642450(7) 0.11542(3) 0.42731(1) 0.0110 1 16
C5 0.697892(8) -0.19713(3) 0.36602(2) 0.0130 1 16
C6 0.723472(9) -0.34000(3) 0.32450(2) 0.0146 1 16
C7 0.607131(8) 0.00143(3) 0.47135(2) 0.0143 1 16
C8 0.557894(9) -0.00162(4) 0.44038(2) 0.0184 1 16
C9 0.542865(9) 0.11067(4) 0.36546(2) 0.0205 1 16
C10 0.57771(1) 0.22543(4) 0.32111(2) 0.0198 1 16
C11 0.627169(9) 0.22650(4) 0.35169(2) 0.0151 1 16
H1 0.6577(2) -0.1986(8) 0.3641(4) 0.03 1 16
H2 0.7034(2) -0.4513(8) 0.2895(5) 0.04 1 16
H3 0.6182(2) -0.0840(9) 0.5297(4) 0.04 1 16
H4 0.5313(2) -0.0936(9) 0.4748(5) 0.04 1 16
H5 0.5042(2) 0.109(1) 0.3420(5) 0.04 1 16
H6 0.5673(2) 0.313(1) 0.2627(5) 0.05 1 16
H7 0.6542(2) 0.3130(9) 0.3181(4) 0.04 1 16

loop_
_atom_type_symbol
_atom_type_number_in_cell
C 168.0
H 112.0
